data_4081298
loop_
_publ_author_name
'Tao, Ping'
'Mu, Hong-Liang'
'Liu, Jing-Yu'
'Li, Yue-Sheng'

_publ_section_title
;
 New Half-Sandwich Chromium(III) Complexes Bearing Phenoxy-Phosphine
 (Oxide) [O,P(&#x2550;O)] Ligands: Synthesis, Structures, and Catalytic
 Properties for Ethylene (Co)Polymerization
;
_journal_issue 17
_journal_name_full Organometallics
_journal_page_first 4805
_journal_paper_doi 10.1021/om400517t
_journal_volume 32
_journal_year 2013
_chemical_formula_sum 'C27 H27 Cl Cr O P'
_chemical_formula_weight 485.91
_chemical_name_systematic
; 
 ? 
;
_space_group_IT_number 14
_symmetry_cell_setting monoclinic
_symmetry_space_group_name_Hall '-P 2yn'
_symmetry_space_group_name_H-M 'P 1 21/n 1'
_atom_sites_solution_hydrogens geom
_atom_sites_solution_primary direct
_atom_sites_solution_secondary difmap
_audit_creation_method SHELXL-97
_cell_angle_alpha 90.00
_cell_angle_beta 98.072(2)
_cell_angle_gamma 90.00
_cell_formula_units_Z 4
_cell_length_a 14.622(2)
_cell_length_b 10.1233(14)
_cell_length_c 16.513(2)
_cell_measurement_temperature 185(2)
_cell_volume 2420.1(6)
_computing_structure_refinement 'SHELXL-97 (Sheldrick, 1997)'
_computing_structure_solution 'SHELXS-97 (Sheldrick, 1990)'
_diffrn_ambient_temperature 185(2)
_diffrn_measured_fraction_theta_full 0.993
_diffrn_measured_fraction_theta_max 0.993
_diffrn_radiation_monochromator graphite
_diffrn_radiation_source 'fine-focus sealed tube'
_diffrn_radiation_type MoK\a
_diffrn_radiation_wavelength 0.71073
_diffrn_reflns_av_R_equivalents 0.0564
_diffrn_reflns_av_sigmaI/netI 0.0660
_diffrn_reflns_limit_h_max 18
_diffrn_reflns_limit_h_min -17
_diffrn_reflns_limit_k_max 12
_diffrn_reflns_limit_k_min -11
_diffrn_reflns_limit_l_max 20
_diffrn_reflns_limit_l_min -20
_diffrn_reflns_number 14479
_diffrn_reflns_theta_full 26.09
_diffrn_reflns_theta_max 26.09
_diffrn_reflns_theta_min 1.74
_exptl_absorpt_coefficient_mu 0.666
_exptl_absorpt_correction_T_max 0.9304
_exptl_absorpt_correction_T_min 0.8459
_exptl_absorpt_correction_type multi-scan
_exptl_crystal_colour green
_exptl_crystal_density_diffrn 1.334
_exptl_crystal_density_method 'not measured'
_exptl_crystal_description block
_exptl_crystal_F_000 1012
_exptl_crystal_size_max 0.26
_exptl_crystal_size_mid 0.18
_exptl_crystal_size_min 0.11
_refine_diff_density_max 0.918
_refine_diff_density_min -0.476
_refine_diff_density_rms 0.090
_refine_ls_extinction_method none
_refine_ls_goodness_of_fit_ref 1.054
_refine_ls_hydrogen_treatment constr
_refine_ls_matrix_type full
_refine_ls_number_parameters 280
_refine_ls_number_reflns 4764
_refine_ls_number_restraints 0
_refine_ls_restrained_S_all 1.054
_refine_ls_R_factor_all 0.0957
_refine_ls_R_factor_gt 0.0605
_refine_ls_shift/su_max 0.000
_refine_ls_shift/su_mean 0.000
_refine_ls_structure_factor_coef Fsqd
_refine_ls_weighting_details 'calc w=1/[\s^2^(Fo^2^)+(0.0634P)^2^+1.9292P] where P=(Fo^2^+2Fc^2^)/3'
_refine_ls_weighting_scheme calc
_refine_ls_wR_factor_gt 0.1310
_refine_ls_wR_factor_ref 0.1474
_reflns_number_gt 3324
_reflns_number_total 4764
_reflns_threshold_expression >2sigma(I)
_cod_data_source_file om400517t_si_007.cif
_cod_data_source_block t
_cod_original_sg_symbol_H-M P2(1)/n
_cod_database_code 4081298

loop_
_symmetry_equiv_pos_as_xyz
'x, y, z'
'-x+1/2, y+1/2, -z+1/2'
'-x, -y, -z'
'x-1/2, -y-1/2, z-1/2'

loop_
_atom_site_label
_atom_site_type_symbol
_atom_site_fract_x
_atom_site_fract_y
_atom_site_fract_z
_atom_site_U_iso_or_equiv
_atom_site_adp_type
_atom_site_occupancy
_atom_site_symmetry_multiplicity
_atom_site_calc_flag
_atom_site_refinement_flags
Cr1 Cr 0.54009(4) 0.58117(6) 0.17917(3) 0.02496(18) Uani 1 1 d .
P1 P 0.50102(7) 0.59852(10) 0.31965(6) 0.0282(2) Uani 1 1 d .
Cl1 Cl 0.39324(7) 0.60790(11) 0.11430(6) 0.0430(3) Uani 1 1 d .
O1 O 0.53125(18) 0.3999(2) 0.20925(16) 0.0313(6) Uani 1 1 d .
C7 C 0.6091(3) 0.5859(4) 0.3884(2) 0.0278(8) Uani 1 1 d .
C6 C 0.4409(3) 0.2225(4) 0.2532(2) 0.0288(9) Uani 1 1 d .
C1 C 0.4727(2) 0.3550(4) 0.2582(2) 0.0270(8) Uani 1 1 d .
C12 C 0.6645(3) 0.6975(4) 0.4069(2) 0.0347(10) Uani 1 1 d .
H12A H 0.6425 0.7818 0.3879 0.042 Uiso 1 1 calc R
C3 C 0.3827(3) 0.3995(4) 0.3689(2) 0.0356(10) Uani 1 1 d .
H3A H 0.3639 0.4585 0.4082 0.043 Uiso 1 1 calc R
C2 C 0.4455(3) 0.4398(4) 0.3177(2) 0.0294(9) Uani 1 1 d .
C24 C 0.4749(3) 0.1252(4) 0.1930(2) 0.0338(9) Uani 1 1 d .
C13 C 0.4295(3) 0.7138(4) 0.3656(2) 0.0303(9) Uani 1 1 d .
C18 C 0.3449(3) 0.7510(4) 0.3212(3) 0.0396(10) Uani 1 1 d .
H18A H 0.3269 0.7157 0.2680 0.047 Uiso 1 1 calc R
C11 C 0.7506(3) 0.6862(5) 0.4522(2) 0.0415(11) Uani 1 1 d .
H11A H 0.7872 0.7627 0.4655 0.050 Uiso 1 1 calc R
C8 C 0.6439(3) 0.4629(4) 0.4154(2) 0.0341(9) Uani 1 1 d .
H8A H 0.6075 0.3858 0.4029 0.041 Uiso 1 1 calc R
C21 C 0.6185(3) 0.6100(5) 0.0738(3) 0.0467(12) Uani 1 1 d .
H21A H 0.5987 0.5807 0.0162 0.056 Uiso 1 1 calc R
C19 C 0.6904(3) 0.6165(5) 0.2049(3) 0.0440(11) Uani 1 1 d .
H19A H 0.7314 0.5927 0.2565 0.053 Uiso 1 1 calc R
C26 C 0.5800(3) 0.1083(4) 0.2151(3) 0.0452(11) Uani 1 1 d .
H26A H 0.6103 0.1944 0.2130 0.068 Uiso 1 1 calc R
H26B H 0.6028 0.0482 0.1759 0.068 Uiso 1 1 calc R
H26C H 0.5940 0.0716 0.2703 0.068 Uiso 1 1 calc R
C5 C 0.3786(3) 0.1871(4) 0.3055(2) 0.0361(10) Uani 1 1 d .
H5A H 0.3553 0.0993 0.3027 0.043 Uiso 1 1 calc R
C14 C 0.4539(3) 0.7661(4) 0.4436(3) 0.0419(11) Uani 1 1 d .
H14A H 0.5106 0.7411 0.4751 0.050 Uiso 1 1 calc R
C23 C 0.6475(3) 0.7391(4) 0.1874(3) 0.0453(11) Uani 1 1 d .
H23A H 0.6518 0.8173 0.2247 0.054 Uiso 1 1 calc R
C4 C 0.3485(3) 0.2724(4) 0.3615(2) 0.0410(11) Uani 1 1 d .
H4A H 0.3044 0.2437 0.3949 0.049 Uiso 1 1 calc R
C10 C 0.7837(3) 0.5633(5) 0.4785(3) 0.0466(12) Uani 1 1 d .
H10A H 0.8435 0.5556 0.5092 0.056 Uiso 1 1 calc R
C25 C 0.4529(3) 0.1760(4) 0.1048(2) 0.0419(11) Uani 1 1 d .
H25A H 0.3860 0.1867 0.0906 0.063 Uiso 1 1 calc R
H25B H 0.4754 0.1124 0.0675 0.063 Uiso 1 1 calc R
H25C H 0.4834 0.2613 0.1002 0.063 Uiso 1 1 calc R
C9 C 0.7306(3) 0.4521(5) 0.4603(3) 0.0424(11) Uani 1 1 d .
H9A H 0.7536 0.3679 0.4787 0.051 Uiso 1 1 calc R
C16 C 0.3126(3) 0.8896(4) 0.4300(3) 0.0496(12) Uani 1 1 d .
H16A H 0.2728 0.9499 0.4520 0.060 Uiso 1 1 calc R
C17 C 0.2873(3) 0.8378(4) 0.3532(3) 0.0459(11) Uani 1 1 d .
H17A H 0.2300 0.8620 0.3223 0.055 Uiso 1 1 calc R
C20 C 0.6741(3) 0.5387(5) 0.1347(3) 0.0489(12) Uani 1 1 d .
H20A H 0.7004 0.4489 0.1279 0.059 Uiso 1 1 calc R
C22 C 0.6024(3) 0.7357(4) 0.1066(3) 0.0457(11) Uani 1 1 d .
H22A H 0.5687 0.8107 0.0764 0.055 Uiso 1 1 calc R
C27 C 0.4303(3) -0.0114(4) 0.1967(3) 0.0487(12) Uani 1 1 d .
H27A H 0.3631 -0.0034 0.1826 0.073 Uiso 1 1 calc R
H27B H 0.4449 -0.0473 0.2521 0.073 Uiso 1 1 calc R
H27C H 0.4542 -0.0707 0.1578 0.073 Uiso 1 1 calc R
C15 C 0.3961(3) 0.8540(5) 0.4756(3) 0.0513(12) Uani 1 1 d .
H15A H 0.4135 0.8901 0.5286 0.062 Uiso 1 1 calc R

loop_
_atom_site_aniso_label
_atom_site_aniso_U_11
_atom_site_aniso_U_22
_atom_site_aniso_U_33
_atom_site_aniso_U_23
_atom_site_aniso_U_13
_atom_site_aniso_U_12
Cr1 0.0213(3) 0.0289(3) 0.0230(3) -0.0003(3) -0.0028(2) -0.0021(3)
P1 0.0218(5) 0.0324(6) 0.0270(5) 0.0033(4) -0.0080(4) -0.0019(4)
Cl1 0.0293(6) 0.0550(7) 0.0393(6) 0.0026(5) -0.0136(5) 0.0019(5)
O1 0.0271(15) 0.0308(15) 0.0362(15) 0.0047(12) 0.0059(12) -0.0009(12)
C7 0.022(2) 0.038(2) 0.0211(18) 0.0010(16) -0.0059(15) 0.0005(17)
C6 0.024(2) 0.037(2) 0.0209(18) 0.0034(16) -0.0129(16) -0.0033(17)
C1 0.020(2) 0.038(2) 0.0204(18) 0.0068(16) -0.0068(16) -0.0004(16)
C12 0.035(2) 0.044(2) 0.023(2) 0.0011(17) -0.0057(18) -0.0061(19)
C3 0.038(2) 0.045(2) 0.024(2) -0.0021(17) 0.0027(18) -0.007(2)
C2 0.025(2) 0.035(2) 0.0250(19) 0.0039(16) -0.0073(17) -0.0070(17)
C24 0.028(2) 0.036(2) 0.035(2) 0.0030(17) -0.0055(18) -0.0021(17)
C13 0.026(2) 0.029(2) 0.034(2) 0.0056(16) -0.0020(18) 0.0001(16)
C18 0.028(2) 0.041(2) 0.046(3) 0.006(2) -0.004(2) -0.0023(19)
C11 0.029(2) 0.066(3) 0.027(2) -0.004(2) -0.0048(18) -0.015(2)
C8 0.034(2) 0.040(2) 0.027(2) 0.0002(17) -0.0032(18) 0.0043(18)
C21 0.040(3) 0.068(3) 0.035(2) -0.004(2) 0.014(2) -0.016(2)
C19 0.019(2) 0.065(3) 0.047(3) 0.003(2) 0.001(2) -0.010(2)
C26 0.037(3) 0.042(3) 0.054(3) -0.001(2) 0.000(2) 0.009(2)
C5 0.038(3) 0.038(2) 0.030(2) 0.0040(18) -0.0049(19) -0.0144(19)
C14 0.036(3) 0.047(3) 0.041(2) 0.003(2) -0.003(2) 0.012(2)
C23 0.046(3) 0.044(3) 0.046(3) -0.004(2) 0.008(2) -0.022(2)
C4 0.042(3) 0.052(3) 0.029(2) 0.0003(19) 0.006(2) -0.018(2)
C10 0.024(2) 0.080(4) 0.032(2) 0.006(2) -0.0091(19) 0.007(2)
C25 0.048(3) 0.043(3) 0.032(2) -0.0039(19) -0.004(2) -0.004(2)
C9 0.035(3) 0.055(3) 0.035(2) 0.008(2) -0.003(2) 0.016(2)
C16 0.043(3) 0.041(3) 0.068(3) 0.009(2) 0.020(3) 0.011(2)
C17 0.030(2) 0.049(3) 0.058(3) 0.007(2) 0.003(2) 0.003(2)
C20 0.036(3) 0.049(3) 0.067(3) -0.004(2) 0.022(3) 0.001(2)
C22 0.045(3) 0.046(3) 0.046(3) 0.012(2) 0.006(2) -0.007(2)
C27 0.051(3) 0.041(3) 0.053(3) -0.005(2) 0.006(2) -0.007(2)
C15 0.055(3) 0.053(3) 0.045(3) -0.007(2) 0.004(2) 0.007(2)

loop_
_atom_type_symbol
_atom_type_description
_atom_type_scat_dispersion_real
_atom_type_scat_dispersion_imag
_atom_type_scat_source
C C 0.0033 0.0016 'International Tables Vol C Tables 4.2.6.8 and 6.1.1.4'
H H 0.0000 0.0000 'International Tables Vol C Tables 4.2.6.8 and 6.1.1.4'
O O 0.0106 0.0060 'International Tables Vol C Tables 4.2.6.8 and 6.1.1.4'
P P 0.1023 0.0942 'International Tables Vol C Tables 4.2.6.8 and 6.1.1.4'
Cl Cl 0.1484 0.1585 'International Tables Vol C Tables 4.2.6.8 and 6.1.1.4'
Cr Cr 0.3209 0.6236 'International Tables Vol C Tables 4.2.6.8 and 6.1.1.4'

loop_
_geom_angle_atom_site_label_1
_geom_angle_atom_site_label_2
_geom_angle_atom_site_label_3
_geom_angle
O1 Cr1 C19 101.97(15)
O1 Cr1 C20 89.72(15)
C19 Cr1 C20 36.63(17)
O1 Cr1 C23 138.17(15)
C19 Cr1 C23 36.82(16)
C20 Cr1 C23 60.95(17)
O1 Cr1 C21 112.90(15)
C19 Cr1 C21 61.49(17)
C20 Cr1 C21 36.59(17)
C23 Cr1 C21 61.29(16)
O1 Cr1 C22 149.01(15)
C19 Cr1 C22 61.39(17)
C20 Cr1 C22 61.05(18)
C23 Cr1 C22 36.54(16)
C21 Cr1 C22 36.89(16)
O1 Cr1 Cl1 98.20(9)
C19 Cr1 Cl1 156.72(13)
C20 Cr1 Cl1 133.02(14)
C23 Cr1 Cl1 123.54(13)
C21 Cr1 Cl1 99.87(13)
C22 Cr1 Cl1 95.35(13)
O1 Cr1 P1 77.95(8)
C19 Cr1 P1 99.38(12)
C20 Cr1 P1 130.76(14)
C23 Cr1 P1 98.37(12)
C21 Cr1 P1 158.97(12)
C22 Cr1 P1 128.10(13)
Cl1 Cr1 P1 96.09(4)
C2 P1 C13 107.38(18)
C2 P1 C7 107.43(17)
C13 P1 C7 106.73(18)
C2 P1 Cr1 94.74(13)
C13 P1 Cr1 131.65(13)
C7 P1 Cr1 106.61(12)
C1 O1 Cr1 123.8(2)
C8 C7 C12 118.5(4)
C8 C7 P1 120.6(3)
C12 C7 P1 120.4(3)
C5 C6 C1 116.5(4)
C5 C6 C24 122.7(4)
C1 C6 C24 120.8(3)
O1 C1 C2 118.9(3)
O1 C1 C6 121.3(3)
C2 C1 C6 119.8(3)
C11 C12 C7 120.6(4)
C11 C12 H12A 119.7
C7 C12 H12A 119.7
C4 C3 C2 118.7(4)
C4 C3 H3A 120.6
C2 C3 H3A 120.6
C3 C2 C1 121.4(4)
C3 C2 P1 125.7(3)
C1 C2 P1 112.8(3)
C6 C24 C27 112.0(3)
C6 C24 C25 110.9(3)
C27 C24 C25 107.9(3)
C6 C24 C26 108.8(3)
C27 C24 C26 107.8(3)
C25 C24 C26 109.3(4)
C14 C13 C18 118.4(4)
C14 C13 P1 123.1(3)
C18 C13 P1 118.4(3)
C17 C18 C13 121.0(4)
C17 C18 H18A 119.5
C13 C18 H18A 119.5
C12 C11 C10 119.9(4)
C12 C11 H11A 120.0
C10 C11 H11A 120.0
C9 C8 C7 120.6(4)
C9 C8 H8A 119.7
C7 C8 H8A 119.7
C20 C21 C22 107.4(4)
C20 C21 Cr1 71.5(2)
C22 C21 Cr1 71.8(2)
C20 C21 H21A 126.2
C22 C21 H21A 126.2
Cr1 C21 H21A 126.2
C20 C19 C23 108.0(4)
C20 C19 Cr1 72.5(3)
C23 C19 Cr1 72.5(2)
C20 C19 H19A 125.8
C23 C19 H19A 125.8
Cr1 C19 H19A 125.8
C24 C26 H26A 109.5
C24 C26 H26B 109.5
H26A C26 H26B 109.5
C24 C26 H26C 109.5
H26A C26 H26C 109.5
H26B C26 H26C 109.5
C4 C5 C6 123.6(4)
C4 C5 H5A 118.2
C6 C5 H5A 118.2
C15 C14 C13 120.5(4)
C15 C14 H14A 119.7
C13 C14 H14A 119.7
C22 C23 C19 108.1(4)
C22 C23 Cr1 72.0(2)
C19 C23 Cr1 70.7(2)
C22 C23 H23A 125.9
C19 C23 H23A 125.9
Cr1 C23 H23A 125.9
C3 C4 C5 119.7(4)
C3 C4 H4A 120.1
C5 C4 H4A 120.1
C9 C10 C11 120.4(4)
C9 C10 H10A 119.8
C11 C10 H10A 119.8
C24 C25 H25A 109.5
C24 C25 H25B 109.5
H25A C25 H25B 109.5
C24 C25 H25C 109.5
H25A C25 H25C 109.5
H25B C25 H25C 109.5
C10 C9 C8 120.0(4)
C10 C9 H9A 120.0
C8 C9 H9A 120.0
C17 C16 C15 120.2(4)
C17 C16 H16A 119.9
C15 C16 H16A 119.9
C18 C17 C16 120.0(4)
C18 C17 H17A 120.0
C16 C17 H17A 120.0
C19 C20 C21 108.7(4)
C19 C20 Cr1 70.9(2)
C21 C20 Cr1 71.9(3)
C19 C20 H20A 125.6
C21 C20 H20A 125.6
Cr1 C20 H20A 125.6
C23 C22 C21 107.8(4)
C23 C22 Cr1 71.4(2)
C21 C22 Cr1 71.3(2)
C23 C22 H22A 126.0
C21 C22 H22A 126.0
Cr1 C22 H22A 126.0
C24 C27 H27A 109.5
C24 C27 H27B 109.5
H27A C27 H27B 109.5
C24 C27 H27C 109.5
H27A C27 H27C 109.5
H27B C27 H27C 109.5
C14 C15 C16 119.8(4)
C14 C15 H15A 120.1
C16 C15 H15A 120.1

loop_
_geom_bond_atom_site_label_1
_geom_bond_atom_site_label_2
_geom_bond_distance
Cr1 O1 1.910(2)
Cr1 C19 2.209(4)
Cr1 C20 2.229(4)
Cr1 C23 2.232(4)
Cr1 C21 2.234(4)
Cr1 C22 2.240(4)
Cr1 Cl1 2.2771(12)
Cr1 P1 2.4720(12)
P1 C2 1.799(4)
P1 C13 1.804(4)
P1 C7 1.816(4)
O1 C1 1.337(4)
C7 C8 1.394(5)
C7 C12 1.398(5)
C6 C5 1.388(5)
C6 C1 1.418(5)
C6 C24 1.531(6)
C1 C2 1.403(5)
C12 C11 1.376(6)
C12 H12A 0.9500
C3 C4 1.380(5)
C3 C2 1.393(5)
C3 H3A 0.9500
C24 C27 1.534(6)
C24 C25 1.534(5)
C24 C26 1.539(6)
C13 C14 1.391(6)
C13 C18 1.398(5)
C18 C17 1.373(6)
C18 H18A 0.9500
C11 C10 1.382(6)
C11 H11A 0.9500
C8 C9 1.380(6)
C8 H8A 0.9500
C21 C20 1.401(7)
C21 C22 1.415(6)
C21 H21A 1.0000
C19 C20 1.394(6)
C19 C23 1.403(6)
C19 H19A 1.0000
C26 H26A 0.9800
C26 H26B 0.9800
C26 H26C 0.9800
C5 C4 1.382(6)
C5 H5A 0.9500
C14 C15 1.382(6)
C14 H14A 0.9500
C23 C22 1.402(6)
C23 H23A 1.0000
C4 H4A 0.9500
C10 C9 1.377(6)
C10 H10A 0.9500
C25 H25A 0.9800
C25 H25B 0.9800
C25 H25C 0.9800
C9 H9A 0.9500
C16 C17 1.374(6)
C16 C15 1.390(7)
C16 H16A 0.9500
C17 H17A 0.9500
C20 H20A 1.0000
C22 H22A 1.0000
C27 H27A 0.9800
C27 H27B 0.9800
C27 H27C 0.9800
C15 H15A 0.9500
